data_7228700
loop_
_publ_author_name
'Zhang, Ying'
'Feng, Yao-Qin'
'Wang, Jun-Hao'
'Han, Gaoyi'
'Li, Miao-Yu'
'Xiao, Yaoming'
'Feng, Zhen-Dong'

_publ_section_title
;
 Moiety effect on the luminescent property of star-shaped triphenylamine
 (TPA) derivatives as mechanochromic materials
;
_journal_issue 57
_journal_name_full 'RSC Adv.'
_journal_page_first 35672
_journal_paper_doi 10.1039/C7RA03123H
_journal_volume 7
_journal_year 2017
_chemical_formula_moiety 'C42 H33 N O6, C H2 Cl2'
_chemical_formula_sum 'C43 H35 Cl2 N O6'
_chemical_formula_weight 732.62
_chemical_name_systematic
;
 ? 
;
_space_group_crystal_system monoclinic
_space_group_IT_number 14
_space_group_name_Hall '-P 2ybc'
_space_group_name_H-M_alt 'P 1 21/c 1'
_symmetry_space_group_name_Hall '-P 2ybc'
_symmetry_space_group_name_H-M 'P 1 21/c 1'
_atom_sites_solution_hydrogens geom
_atom_sites_solution_primary direct
_atom_sites_solution_secondary difmap
_audit_creation_date 2016-08-19
_audit_creation_method
;
Olex2 1.2
(compiled 2016.02.19 svn.r3266 for OlexSys, GUI svn.r5155)
;
_audit_update_record
;
2016-10-02 deposited with the CCDC.
2017-07-03 downloaded from the CCDC.
;
_cell_angle_alpha 90.00
_cell_angle_beta 104.824(4)
_cell_angle_gamma 90.00
_cell_formula_units_Z 4
_cell_length_a 14.3596(6)
_cell_length_b 10.8125(6)
_cell_length_c 24.7814(11)
_cell_measurement_reflns_used 3409
_cell_measurement_temperature 287.56(10)
_cell_measurement_theta_max 28.8530
_cell_measurement_theta_min 3.7540
_cell_volume 3719.6(3)
_computing_cell_refinement 'CrysAlisPro 1.171.38.41 (Rigaku OD, 2015)'
_computing_data_collection 'CrysAlisPro 1.171.38.41 (Rigaku OD, 2015)'
_computing_data_reduction 'CrysAlisPro 1.171.38.41 (Rigaku OD, 2015)'
_computing_molecular_graphics 'Olex2 (Dolomanov et al., 2009)'
_computing_publication_material 'Olex2 (Dolomanov et al., 2009)'
_computing_structure_refinement 'XL (Sheldrick, 2008)'
_computing_structure_solution 'ShelXT (Sheldrick, 2015)'
_diffrn_ambient_environment air
_diffrn_ambient_temperature 287.56(10)
_diffrn_detector 'CCD plate'
_diffrn_detector_area_resol_mean 16.1068
_diffrn_detector_type EosS2
_diffrn_measured_fraction_theta_full 0.997
_diffrn_measured_fraction_theta_max 0.997
_diffrn_measurement_details
;
List of Runs (angles in degrees, time in seconds):

  # Type    Start    End  Width  t~exp~   \w     \q     \k     \f   Frames
#--------------------------------------------------------------------------
  1  \w    -84.00   1.00   1.00   30.00    --  -17.54 -77.00   0.00   85
  2  \w     -6.00  51.00   1.00   30.00    --  -17.54  38.00 150.00   57
  3  \w    -71.00  -6.00   1.00   30.00    --  -17.54 -57.00  60.00   65
  4  \w     12.00  50.00   1.00   30.00    --  -17.54  77.00-150.00   38
;
_diffrn_measurement_device 'four-circle diffractometer'
_diffrn_measurement_device_type 'New Xcalibur, EosS2'
_diffrn_measurement_method '\w scans'
_diffrn_orient_matrix_type 'CrysAlisPro convention (1999,Acta A55,543-557)'
_diffrn_orient_matrix_UB_11 -0.0275389000
_diffrn_orient_matrix_UB_12 0.0011740000
_diffrn_orient_matrix_UB_13 0.0200083000
_diffrn_orient_matrix_UB_21 -0.0430024000
_diffrn_orient_matrix_UB_22 -0.0018993000
_diffrn_orient_matrix_UB_23 -0.0218017000
_diffrn_orient_matrix_UB_31 0.0007361000
_diffrn_orient_matrix_UB_32 -0.0655992000
_diffrn_orient_matrix_UB_33 0.0009969000
_diffrn_radiation_monochromator graphite
_diffrn_radiation_probe x-ray
_diffrn_radiation_type MoK\a
_diffrn_radiation_wavelength 0.71073
_diffrn_reflns_av_R_equivalents 0.0230
_diffrn_reflns_av_unetI/netI 0.0364
_diffrn_reflns_limit_h_max 17
_diffrn_reflns_limit_h_min -11
_diffrn_reflns_limit_k_max 12
_diffrn_reflns_limit_k_min -11
_diffrn_reflns_limit_l_max 28
_diffrn_reflns_limit_l_min -29
_diffrn_reflns_number 16566
_diffrn_reflns_theta_full 25.00
_diffrn_reflns_theta_max 25.00
_diffrn_reflns_theta_min 3.40
_diffrn_source 'fine-focus sealed X-ray tube'
_diffrn_source_type 'Enhance (Mo) X-ray Source'
_exptl_absorpt_coefficient_mu 0.224
_exptl_absorpt_correction_T_max 1.00000
_exptl_absorpt_correction_T_min 0.83484
_exptl_absorpt_correction_type multi-scan
_exptl_absorpt_process_details
;
CrysAlisPro 1.171.38.41 (Rigaku Oxford Diffraction, 2015)
Empirical absorption correction using spherical harmonics,
 implemented in SCALE3 ABSPACK scaling algorithm.
;
_exptl_crystal_colour yellow-greenish
_exptl_crystal_density_diffrn 1.308
_exptl_crystal_density_method 'not measured'
_exptl_crystal_description needle-like
_exptl_crystal_F_000 1528
_exptl_crystal_size_max 0.4
_exptl_crystal_size_mid 0.1
_exptl_crystal_size_min 0.08
_refine_diff_density_max 0.953
_refine_diff_density_min -0.680
_refine_diff_density_rms 0.061
_refine_ls_extinction_method none
_refine_ls_goodness_of_fit_ref 1.001
_refine_ls_hydrogen_treatment constr
_refine_ls_matrix_type full
_refine_ls_number_parameters 472
_refine_ls_number_reflns 6531
_refine_ls_number_restraints 0
_refine_ls_restrained_S_all 1.001
_refine_ls_R_factor_all 0.1086
_refine_ls_R_factor_gt 0.0796
_refine_ls_shift/su_max 0.000
_refine_ls_shift/su_mean 0.000
_refine_ls_structure_factor_coef Fsqd
_refine_ls_weighting_details 'calc w=1/[\s^2^(Fo^2^)+(0.2500P)^2^+0.0000P] where P=(Fo^2^+2Fc^2^)/3'
_refine_ls_weighting_scheme calc
_refine_ls_wR_factor_gt 0.2769
_refine_ls_wR_factor_ref 0.3178
_reflns_number_gt 4520
_reflns_number_total 6531
_reflns_threshold_expression >2sigma(I)
_cod_data_source_file c7ra03123h2.cif
_cod_data_source_block Ester-TPA
_cod_database_code 7228700
_reflns_odcompleteness_completeness 99.65
_reflns_odcompleteness_iscentric 1
_reflns_odcompleteness_theta 26.32
_olex2_refinement_description
;
1. Fixed Uiso
 At 1.2 times of:
  All C(H) groups, All C(H,H) groups
 At 1.5 times of:
  All C(H,H,H) groups
2.a Secondary CH2 refined with riding coordinates:
 C43(H43A,H43B)
2.b Aromatic/amide H refined with riding coordinates:
 C8(H8), C33(H33), C5(H5), C11(H11), C12(H12), C25(H25), C9(H9), C6(H6),
 C26(H26), C3(H3), C23(H23), C34(H34), C22(H22), C2(H2), C30(H30), C17(H17),
 C31(H31), C40(H40), C39(H39), C16(H16), C20(H20), C19(H19), C36(H36), C37(H37)
2.c Idealised Me refined as rotating group:
 C14(H14A,H14B,H14C), C42(H42A,H42B,H42C), C28(H28A,H28B,H28C)
;
_olex2_submission_special_instructions 'No special instructions were received'
_oxdiff_exptl_absorpt_empirical_details
;
Empirical correction (ABSPACK) includes:
- Absorption correction using spherical harmonics
- Frame scaling
;
_oxdiff_exptl_absorpt_empirical_full_max 1.302
_oxdiff_exptl_absorpt_empirical_full_min 0.809

loop_
_space_group_symop_id
_space_group_symop_operation_xyz
1 'x, y, z'
2 '-x, y+1/2, -z+1/2'
3 '-x, -y, -z'
4 'x, -y-1/2, z-1/2'

loop_
_atom_site_label
_atom_site_type_symbol
_atom_site_fract_x
_atom_site_fract_y
_atom_site_fract_z
_atom_site_U_iso_or_equiv
_atom_site_adp_type
_atom_site_occupancy
_atom_site_calc_flag
_atom_site_refinement_flags_posn
O1 O 0.60252(18) -0.2785(2) 0.53313(12) 0.0609(7) Uani 1 d .
O2 O 0.44356(19) -0.3030(2) 0.51569(12) 0.0621(7) Uani 1 d .
O5 O -0.1280(2) 1.1730(3) 0.56247(12) 0.0729(8) Uani 1 d .
O3 O 1.10387(19) 1.1684(3) 0.84873(14) 0.0758(9) Uani 1 d .
N1 N 0.48960(18) 0.6106(2) 0.68798(12) 0.0468(7) Uani 1 d .
O6 O -0.16975(19) 1.1096(3) 0.63815(14) 0.0804(9) Uani 1 d .
C4 C 0.5059(2) 0.1236(3) 0.60116(12) 0.0383(7) Uani 1 d .
C7 C 0.5020(2) 0.2491(3) 0.62359(12) 0.0385(7) Uani 1 d .
C10 C 0.4945(2) 0.4912(3) 0.66584(13) 0.0387(7) Uani 1 d .
O4 O 1.1875(2) 0.9954(3) 0.85263(18) 0.1047(13) Uani 1 d .
C24 C 0.5744(2) 0.6765(3) 0.71384(12) 0.0389(7) Uani 1 d .
C1 C 0.5132(2) -0.1144(3) 0.55621(13) 0.0410(7) Uani 1 d .
C29 C 0.3996(2) 0.6739(3) 0.67754(14) 0.0428(8) Uani 1 d .
C32 C 0.2268(2) 0.8072(3) 0.65693(14) 0.0434(8) Uani 1 d .
C21 C 0.7474(2) 0.8012(3) 0.76145(13) 0.0426(8) Uani 1 d .
C13 C 0.5139(2) -0.2409(3) 0.53252(13) 0.0452(8) Uani 1 d .
C8 C 0.4225(2) 0.2913(3) 0.64009(14) 0.0432(8) Uani 1 d .
H8 H 0.3700 0.2390 0.6369 0.052 Uiso 1 calc R
C33 C 0.2883(2) 0.8015(3) 0.70984(14) 0.0447(8) Uani 1 d .
H33 H 0.2720 0.8429 0.7390 0.054 Uiso 1 calc R
C5 C 0.5939(2) 0.0675(3) 0.60126(14) 0.0441(8) Uani 1 d .
H5 H 0.6511 0.1091 0.6169 0.053 Uiso 1 calc R
C11 C 0.5741(2) 0.4521(3) 0.64885(14) 0.0449(8) Uani 1 d .
H11 H 0.6256 0.5056 0.6511 0.054 Uiso 1 calc R
C12 C 0.5774(2) 0.3330(3) 0.62847(13) 0.0441(8) Uani 1 d .
H12 H 0.6320 0.3082 0.6177 0.053 Uiso 1 calc R
C25 C 0.5864(2) 0.7990(3) 0.70120(13) 0.0444(8) Uani 1 d .
H25 H 0.5363 0.8406 0.6767 0.053 Uiso 1 calc R
C35 C 0.1392(2) 0.8836(3) 0.64446(14) 0.0455(8) Uani 1 d .
C9 C 0.4189(2) 0.4089(3) 0.66115(13) 0.0432(8) Uani 1 d .
H9 H 0.3647 0.4334 0.6724 0.052 Uiso 1 calc R
C6 C 0.5969(2) -0.0478(3) 0.57856(15) 0.0465(8) Uani 1 d .
H6 H 0.6562 -0.0820 0.5781 0.056 Uiso 1 calc R
C26 C 0.6705(2) 0.8600(3) 0.72412(13) 0.0436(8) Uani 1 d .
H26 H 0.6768 0.9423 0.7147 0.052 Uiso 1 calc R
C18 C 0.8401(2) 0.8642(3) 0.78356(13) 0.0434(8) Uani 1 d .
C3 C 0.4226(2) 0.0556(3) 0.57837(15) 0.0489(9) Uani 1 d .
H3 H 0.3629 0.0902 0.5773 0.059 Uiso 1 calc R
C23 C 0.6494(2) 0.6185(3) 0.75250(14) 0.0474(8) Uani 1 d .
H23 H 0.6418 0.5374 0.7630 0.057 Uiso 1 calc R
C34 C 0.3741(2) 0.7353(3) 0.72048(14) 0.0455(8) Uani 1 d .
H34 H 0.4143 0.7323 0.7564 0.055 Uiso 1 calc R
C15 C 1.0173(2) 0.9868(3) 0.82324(14) 0.0502(9) Uani 1 d .
C22 C 0.7339(2) 0.6790(3) 0.77516(14) 0.0471(8) Uani 1 d .
H22 H 0.7834 0.6376 0.8002 0.056 Uiso 1 calc R
C2 C 0.4270(2) -0.0620(3) 0.55725(14) 0.0478(8) Uani 1 d .
H2 H 0.3703 -0.1063 0.5435 0.057 Uiso 1 calc R
C30 C 0.3378(2) 0.6764(3) 0.62479(14) 0.0509(9) Uani 1 d .
H30 H 0.3535 0.6334 0.5958 0.061 Uiso 1 calc R
C17 C 0.9277(2) 0.8012(3) 0.79220(15) 0.0493(8) Uani 1 d .
H17 H 0.9273 0.7171 0.7844 0.059 Uiso 1 calc R
C31 C 0.2535(2) 0.7417(3) 0.61475(14) 0.0505(9) Uani 1 d .
H31 H 0.2129 0.7425 0.5789 0.061 Uiso 1 calc R
C40 C 0.0847(2) 0.8993(3) 0.68263(15) 0.0483(8) Uani 1 d .
H40 H 0.1044 0.8615 0.7174 0.058 Uiso 1 calc R
C27 C 1.1113(3) 1.0484(4) 0.84340(16) 0.0601(10) Uani 1 d .
C39 C 0.0019(2) 0.9695(3) 0.67027(15) 0.0517(9) Uani 1 d .
H39 H -0.0343 0.9766 0.6963 0.062 Uiso 1 calc R
C38 C -0.0276(2) 1.0289(3) 0.62001(15) 0.0518(9) Uani 1 d .
C41 C -0.1164(3) 1.1047(3) 0.60872(17) 0.0552(9) Uani 1 d .
C16 C 1.0142(2) 0.8603(3) 0.81190(15) 0.0521(9) Uani 1 d .
H16 H 1.0713 0.8157 0.8178 0.062 Uiso 1 calc R
C20 C 0.9313(2) 1.0501(4) 0.81487(16) 0.0559(10) Uani 1 d .
H20 H 0.9322 1.1343 0.8225 0.067 Uiso 1 calc R
C19 C 0.8448(2) 0.9915(3) 0.79556(17) 0.0566(10) Uani 1 d .
H19 H 0.7881 1.0367 0.7903 0.068 Uiso 1 calc R
C14 C 0.6104(3) -0.4017(3) 0.51239(19) 0.0650(11) Uani 1 d .
H14A H 0.5758 -0.4061 0.4738 0.098 Uiso 1 calc GR
H14B H 0.5837 -0.4600 0.5335 0.098 Uiso 1 calc GR
H14C H 0.6770 -0.4209 0.5161 0.098 Uiso 1 calc GR
C36 C 0.1073(3) 0.9449(4) 0.59310(16) 0.0639(11) Uani 1 d .
H36 H 0.1424 0.9370 0.5665 0.077 Uiso 1 calc R
C37 C 0.0258(3) 1.0158(4) 0.58119(17) 0.0650(10) Uani 1 d .
H37 H 0.0061 1.0555 0.5468 0.078 Uiso 1 calc R
C42 C -0.2098(3) 1.2575(5) 0.5502(2) 0.0842(14) Uani 1 d .
H42A H -0.2101 1.3040 0.5171 0.126 Uiso 1 calc GR
H42B H -0.2048 1.3131 0.5810 0.126 Uiso 1 calc GR
H42C H -0.2685 1.2110 0.5443 0.126 Uiso 1 calc GR
C28 C 1.1912(3) 1.2376(5) 0.8688(2) 0.0870(15) Uani 1 d .
H28A H 1.1852 1.3165 0.8505 0.131 Uiso 1 calc GR
H28B H 1.2441 1.1928 0.8611 0.131 Uiso 1 calc GR
H28C H 1.2028 1.2498 0.9084 0.131 Uiso 1 calc GR
Cl1 Cl 0.0385(8) 0.3355(14) 0.4830(4) 0.593(8) Uani 1 d .
Cl2 Cl 0.1760(6) 0.3341(15) 0.5554(5) 0.676(14) Uani 1 d .
C43 C 0.0654(13) 0.399(3) 0.5406(9) 0.46(2) Uani 1 d .
H43A H 0.0266 0.3716 0.5651 0.558 Uiso 1 calc R
H43B H 0.0665 0.4883 0.5385 0.558 Uiso 1 calc R

loop_
_atom_site_aniso_label
_atom_site_aniso_U_11
_atom_site_aniso_U_22
_atom_site_aniso_U_33
_atom_site_aniso_U_23
_atom_site_aniso_U_13
_atom_site_aniso_U_12
O1 0.0542(15) 0.0436(14) 0.0826(19) -0.0118(12) 0.0133(13) 0.0020(11)
O2 0.0565(16) 0.0508(15) 0.0784(18) -0.0201(13) 0.0166(13) -0.0128(12)
O5 0.0660(18) 0.091(2) 0.0606(17) 0.0040(15) 0.0149(13) 0.0328(15)
O3 0.0484(16) 0.0669(19) 0.103(2) 0.0000(16) 0.0029(15) -0.0121(13)
N1 0.0401(15) 0.0440(16) 0.0559(17) -0.0114(13) 0.0113(13) 0.0001(12)
O6 0.0496(16) 0.108(2) 0.089(2) 0.0127(18) 0.0272(15) 0.0182(15)
C4 0.0381(16) 0.0399(17) 0.0355(16) 0.0005(13) 0.0069(12) -0.0030(13)
C7 0.0412(17) 0.0417(17) 0.0313(15) -0.0021(13) 0.0072(12) -0.0001(14)
C10 0.0417(17) 0.0362(16) 0.0385(16) -0.0062(13) 0.0110(13) -0.0011(13)
O4 0.0347(16) 0.091(2) 0.176(4) 0.028(2) 0.0047(18) -0.0019(15)
C24 0.0385(17) 0.0410(17) 0.0374(16) -0.0065(13) 0.0099(13) 0.0002(13)
C1 0.0435(18) 0.0401(17) 0.0381(16) 0.0022(13) 0.0079(13) 0.0003(14)
C29 0.0375(17) 0.0420(17) 0.0491(18) -0.0071(14) 0.0113(14) -0.0006(13)
C32 0.0412(17) 0.0407(17) 0.0507(19) -0.0058(14) 0.0159(14) -0.0037(14)
C21 0.0385(17) 0.0433(18) 0.0445(17) -0.0041(14) 0.0080(14) 0.0041(14)
C13 0.050(2) 0.0435(19) 0.0400(17) 0.0011(14) 0.0079(14) 0.0017(16)
C8 0.0431(18) 0.0397(17) 0.0486(18) -0.0011(14) 0.0150(14) -0.0092(14)
C33 0.0453(18) 0.0434(18) 0.0480(18) -0.0093(14) 0.0165(15) 0.0001(14)
C5 0.0350(16) 0.0422(18) 0.0521(19) -0.0046(14) 0.0060(14) -0.0046(14)
C11 0.0406(17) 0.0472(19) 0.0484(18) -0.0108(14) 0.0139(14) -0.0093(14)
C12 0.0402(17) 0.0474(19) 0.0475(18) -0.0083(14) 0.0161(14) -0.0021(14)
C25 0.0412(18) 0.0477(18) 0.0432(17) 0.0043(14) 0.0085(14) 0.0046(14)
C35 0.0436(18) 0.0432(18) 0.0509(19) -0.0033(15) 0.0145(14) -0.0019(14)
C9 0.0404(17) 0.0476(19) 0.0450(18) -0.0044(14) 0.0171(14) -0.0004(14)
C6 0.0422(18) 0.0420(18) 0.054(2) 0.0026(15) 0.0103(15) 0.0031(14)
C26 0.0422(17) 0.0402(17) 0.0472(18) 0.0053(14) 0.0096(14) 0.0006(14)
C18 0.0400(17) 0.0439(18) 0.0439(18) 0.0015(14) 0.0066(14) 0.0038(14)
C3 0.0377(17) 0.049(2) 0.061(2) -0.0140(16) 0.0131(15) -0.0018(15)
C23 0.051(2) 0.0381(17) 0.0509(19) 0.0000(15) 0.0089(15) 0.0046(15)
C34 0.0416(18) 0.0516(19) 0.0425(18) -0.0087(15) 0.0091(14) -0.0054(15)
C15 0.0396(18) 0.059(2) 0.051(2) 0.0069(17) 0.0100(14) 0.0008(16)
C22 0.0439(18) 0.0431(18) 0.0480(19) 0.0010(15) 0.0005(14) 0.0078(15)
C2 0.0403(18) 0.0477(19) 0.0515(19) -0.0098(15) 0.0046(14) -0.0051(15)
C30 0.053(2) 0.057(2) 0.0445(19) -0.0134(16) 0.0162(15) 0.0040(16)
C17 0.049(2) 0.0444(18) 0.052(2) 0.0003(15) 0.0091(15) 0.0071(15)
C31 0.051(2) 0.058(2) 0.0408(18) -0.0043(15) 0.0077(15) 0.0097(17)
C40 0.0469(19) 0.050(2) 0.0489(19) -0.0027(15) 0.0145(15) -0.0010(15)
C27 0.040(2) 0.074(3) 0.063(2) 0.018(2) 0.0074(16) -0.0053(19)
C39 0.0439(19) 0.061(2) 0.055(2) -0.0071(17) 0.0210(15) -0.0039(16)
C38 0.0429(19) 0.054(2) 0.057(2) -0.0075(17) 0.0108(16) 0.0014(16)
C41 0.0426(19) 0.059(2) 0.062(2) -0.0115(18) 0.0095(17) 0.0028(17)
C16 0.0375(18) 0.057(2) 0.060(2) 0.0107(17) 0.0097(16) 0.0099(16)
C20 0.0401(19) 0.052(2) 0.072(2) -0.0065(17) 0.0076(17) -0.0026(16)
C19 0.0355(18) 0.049(2) 0.081(3) -0.0092(18) 0.0080(16) 0.0034(15)
C14 0.075(3) 0.042(2) 0.077(3) -0.0120(18) 0.019(2) 0.0096(18)
C36 0.065(2) 0.079(3) 0.053(2) 0.0019(19) 0.0243(18) 0.021(2)
C37 0.066(2) 0.080(3) 0.053(2) 0.006(2) 0.0235(18) 0.022(2)
C42 0.070(3) 0.111(4) 0.066(3) 0.000(3) 0.008(2) 0.042(3)
C28 0.055(2) 0.088(3) 0.109(4) 0.003(3) 0.004(2) -0.030(2)
Cl1 0.525(14) 0.98(3) 0.270(9) 0.058(14) 0.089(8) 0.105(16)
Cl2 0.243(6) 1.28(4) 0.520(15) 0.28(2) 0.119(8) -0.033(11)
C43 0.238(17) 0.90(6) 0.30(2) -0.37(3) 0.155(15) -0.26(3)

loop_
_atom_type_symbol
_atom_type_description
_atom_type_scat_dispersion_real
_atom_type_scat_dispersion_imag
_atom_type_scat_source
C C 0.0033 0.0016 'International Tables Vol C Tables 4.2.6.8 and 6.1.1.4'
H H 0.0000 0.0000 'International Tables Vol C Tables 4.2.6.8 and 6.1.1.4'
N N 0.0061 0.0033 'International Tables Vol C Tables 4.2.6.8 and 6.1.1.4'
O O 0.0106 0.0060 'International Tables Vol C Tables 4.2.6.8 and 6.1.1.4'
Cl Cl 0.1484 0.1585 'International Tables Vol C Tables 4.2.6.8 and 6.1.1.4'

loop_
_geom_angle_atom_site_label_1
_geom_angle_atom_site_label_2
_geom_angle_atom_site_label_3
_geom_angle
C13 O1 C14 116.1(3)
C41 O5 C42 116.3(3)
C27 O3 C28 117.6(3)
C10 N1 C24 120.9(2)
C10 N1 C29 120.1(2)
C24 N1 C29 118.4(2)
C5 C4 C7 121.3(3)
C3 C4 C7 121.8(3)
C3 C4 C5 116.9(3)
C8 C7 C4 122.0(3)
C8 C7 C12 116.1(3)
C12 C7 C4 121.9(3)
C11 C10 N1 121.8(3)
C11 C10 C9 118.0(3)
C9 C10 N1 120.2(3)
C25 C24 N1 121.5(3)
C25 C24 C23 117.9(3)
C23 C24 N1 120.6(3)
C6 C1 C13 122.7(3)
C2 C1 C13 119.0(3)
C2 C1 C6 118.3(3)
C34 C29 N1 119.8(3)
C34 C29 C30 119.2(3)
C30 C29 N1 121.0(3)
C33 C32 C35 121.9(3)
C33 C32 C31 117.2(3)
C31 C32 C35 120.8(3)
C26 C21 C18 121.4(3)
C22 C21 C26 117.3(3)
C22 C21 C18 121.3(3)
O1 C13 C1 112.3(3)
O2 C13 O1 123.5(3)
O2 C13 C1 124.2(3)
C7 C8 H8 119.0
C9 C8 C7 121.9(3)
C9 C8 H8 119.0
C32 C33 H33 119.2
C32 C33 C34 121.5(3)
C34 C33 H33 119.2
C4 C5 H5 119.5
C6 C5 C4 121.0(3)
C6 C5 H5 119.5
C10 C11 H11 119.9
C10 C11 C12 120.2(3)
C12 C11 H11 119.9
C7 C12 H12 118.8
C11 C12 C7 122.5(3)
C11 C12 H12 118.8
C24 C25 H25 119.4
C26 C25 C24 121.1(3)
C26 C25 H25 119.4
C40 C35 C32 121.9(3)
C40 C35 C36 116.8(3)
C36 C35 C32 121.3(3)
C10 C9 H9 119.4
C8 C9 C10 121.3(3)
C8 C9 H9 119.4
C1 C6 H6 119.4
C5 C6 C1 121.2(3)
C5 C6 H6 119.4
C21 C26 H26 119.4
C25 C26 C21 121.3(3)
C25 C26 H26 119.4
C17 C18 C21 121.6(3)
C17 C18 C19 116.8(3)
C19 C18 C21 121.5(3)
C4 C3 H3 119.3
C2 C3 C4 121.4(3)
C2 C3 H3 119.3
C24 C23 H23 119.5
C22 C23 C24 121.1(3)
C22 C23 H23 119.5
C29 C34 C33 119.9(3)
C29 C34 H34 120.1
C33 C34 H34 120.1
C16 C15 C27 119.4(3)
C20 C15 C27 122.2(3)
C20 C15 C16 118.3(3)
C21 C22 H22 119.4
C23 C22 C21 121.3(3)
C23 C22 H22 119.4
C1 C2 C3 121.1(3)
C1 C2 H2 119.4
C3 C2 H2 119.4
C29 C30 H30 119.8
C31 C30 C29 120.5(3)
C31 C30 H30 119.8
C18 C17 H17 119.1
C16 C17 C18 121.7(3)
C16 C17 H17 119.1
C32 C31 H31 119.2
C30 C31 C32 121.7(3)
C30 C31 H31 119.2
C35 C40 H40 119.3
C39 C40 C35 121.5(3)
C39 C40 H40 119.3
O3 C27 C15 113.0(3)
O4 C27 O3 123.1(3)
O4 C27 C15 123.9(4)
C40 C39 H39 119.7
C38 C39 C40 120.7(3)
C38 C39 H39 119.7
C39 C38 C41 118.9(3)
C39 C38 C37 119.2(3)
C37 C38 C41 121.9(4)
O5 C41 C38 112.4(3)
O6 C41 O5 122.9(3)
O6 C41 C38 124.7(4)
C15 C16 H16 119.7
C17 C16 C15 120.5(3)
C17 C16 H16 119.7
C15 C20 H20 119.3
C19 C20 C15 121.4(3)
C19 C20 H20 119.3
C18 C19 H19 119.4
C20 C19 C18 121.2(3)
C20 C19 H19 119.4
O1 C14 H14A 109.5
O1 C14 H14B 109.5
O1 C14 H14C 109.5
H14A C14 H14B 109.5
H14A C14 H14C 109.5
H14B C14 H14C 109.5
C35 C36 H36 119.2
C37 C36 C35 121.6(4)
C37 C36 H36 119.2
C38 C37 H37 119.9
C36 C37 C38 120.2(4)
C36 C37 H37 119.9
O5 C42 H42A 109.5
O5 C42 H42B 109.5
O5 C42 H42C 109.5
H42A C42 H42B 109.5
H42A C42 H42C 109.5
H42B C42 H42C 109.5
O3 C28 H28A 109.5
O3 C28 H28B 109.5
O3 C28 H28C 109.5
H28A C28 H28B 109.5
H28A C28 H28C 109.5
H28B C28 H28C 109.5
C43 Cl1 Cl2 47.1(11)
C43 Cl2 Cl1 41.9(6)
Cl1 C43 Cl2 91.0(14)
Cl1 C43 H43A 113.5
Cl1 C43 H43B 113.5
Cl2 C43 H43A 113.5
Cl2 C43 H43B 113.5
H43A C43 H43B 110.8

loop_
_geom_bond_atom_site_label_1
_geom_bond_atom_site_label_2
_geom_bond_distance
O1 C13 1.332(4)
O1 C14 1.442(4)
O2 C13 1.195(4)
O5 C41 1.338(5)
O5 C42 1.457(5)
O3 C27 1.311(5)
O3 C28 1.436(5)
N1 C10 1.411(4)
N1 C24 1.415(4)
N1 C29 1.427(4)
O6 C41 1.187(4)
C4 C7 1.473(4)
C4 C5 1.400(4)
C4 C3 1.394(4)
C7 C8 1.385(4)
C7 C12 1.394(4)
C10 C11 1.381(4)
C10 C9 1.386(4)
O4 C27 1.204(5)
C24 C25 1.382(4)
C24 C23 1.394(4)
C1 C13 1.490(5)
C1 C6 1.389(5)
C1 C2 1.367(4)
C29 C34 1.380(5)
C29 C30 1.380(5)
C32 C33 1.382(5)
C32 C35 1.471(4)
C32 C31 1.395(5)
C21 C26 1.399(4)
C21 C18 1.471(4)
C21 C22 1.390(4)
C8 H8 0.9300
C8 C9 1.380(4)
C33 H33 0.9300
C33 C34 1.391(4)
C5 H5 0.9300
C5 C6 1.374(5)
C11 H11 0.9300
C11 C12 1.389(4)
C12 H12 0.9300
C25 H25 0.9300
C25 C26 1.366(4)
C35 C40 1.384(5)
C35 C36 1.404(5)
C9 H9 0.9300
C6 H6 0.9300
C26 H26 0.9300
C18 C17 1.399(4)
C18 C19 1.406(5)
C3 H3 0.9300
C3 C2 1.383(5)
C23 H23 0.9300
C23 C22 1.366(5)
C34 H34 0.9300
C15 C27 1.474(5)
C15 C16 1.395(5)
C15 C20 1.381(5)
C22 H22 0.9300
C2 H2 0.9300
C30 H30 0.9300
C30 C31 1.368(5)
C17 H17 0.9300
C17 C16 1.370(5)
C31 H31 0.9300
C40 H40 0.9300
C40 C39 1.377(5)
C39 H39 0.9300
C39 C38 1.369(5)
C38 C41 1.481(5)
C38 C37 1.382(5)
C16 H16 0.9300
C20 H20 0.9300
C20 C19 1.367(5)
C19 H19 0.9300
C14 H14A 0.9600
C14 H14B 0.9600
C14 H14C 0.9600
C36 H36 0.9300
C36 C37 1.367(5)
C37 H37 0.9300
C42 H42A 0.9600
C42 H42B 0.9600
C42 H42C 0.9600
C28 H28A 0.9600
C28 H28B 0.9600
C28 H28C 0.9600
Cl1 Cl2 2.304(16)
Cl1 C43 1.540(16)
Cl2 C43 1.69(3)
C43 H43A 0.9700
C43 H43B 0.9700
